data_2007286
loop_
_publ_author_name
'Aliya K. Nurtaeva'
'Elizabeth M. Holt'

_publ_section_title
;
 (15-Crown-5)caesium Dicopper(I) Triiodide, (15-Crown-5)potassium
 Dicopper(I) Triiodide and (15-Crown-5)rubidium Dicopper(I) Triiodide
;
_journal_issue 5
_journal_name_full 'Acta Crystallographica Section C'
_journal_page_first 594
_journal_page_last 597
_journal_paper_doi 10.1107/S0108270197017502
_journal_volume 54
_journal_year 1998
_chemical_formula_moiety '[Rb(C10 H20 O5)][Cu2 I3]'
_chemical_formula_sum 'C10 H20 Cu2 I3 O5 Rb'
_chemical_formula_weight 813.5
_chemical_name_systematic
;
Rubidium 15-Crown-5  Dicopper Triiodide
;
_space_group_IT_number 15
_symmetry_cell_setting monoclinic
_symmetry_space_group_name_Hall '-C 2yc'
_symmetry_space_group_name_H-M 'C 1 2/c 1'
_cell_angle_alpha 90.0
_cell_angle_beta 119.900(10)
_cell_angle_gamma 90.0
_cell_formula_units_Z 8
_cell_length_a 24.613(3)
_cell_length_b 11.1700(10)
_cell_length_c 17.211(3)
_cell_measurement_reflns_used 46
_cell_measurement_temperature 301
_cell_measurement_theta_max 12.481
_cell_measurement_theta_min 5.018
_cell_volume 4102.0(10)
_computing_cell_refinement XSCANS
_computing_data_collection 'XSCANS (Siemens, 1991)'
_computing_data_reduction XSCANS
_computing_molecular_graphics 'XP (Siemens, 1990)'
_computing_structure_refinement SHELXS86
_computing_structure_solution 'SHELXS86 (Sheldrick, 1990)'
_diffrn_ambient_temperature 298
_diffrn_measurement_device_type 'Syntex P4 four-circle'
_diffrn_measurement_method \q/2\q
_diffrn_radiation_monochromator 'highly oriented graphite crystal'
_diffrn_radiation_source 'fine-focus sealed tube'
_diffrn_radiation_type 'Mo K\a'
_diffrn_radiation_wavelength 0.71073
_diffrn_reflns_av_R_equivalents 0.0347
_diffrn_reflns_limit_h_max 34
_diffrn_reflns_limit_h_min -1
_diffrn_reflns_limit_k_max 15
_diffrn_reflns_limit_k_min -1
_diffrn_reflns_limit_l_max 21
_diffrn_reflns_limit_l_min -24
_diffrn_reflns_number 6963
_diffrn_reflns_theta_max 30
_diffrn_reflns_theta_min 1.75
_diffrn_standards_decay_% 0.0001
_diffrn_standards_interval_time '97 reflections'
_diffrn_standards_number 3
_exptl_absorpt_coefficient_mu 8.960
_exptl_absorpt_correction_T_max 0.41
_exptl_absorpt_correction_T_min 0.17
_exptl_absorpt_correction_type psi-scan
_exptl_absorpt_process_details '(Sheldrick, 1990)'
_exptl_crystal_colour colorless
_exptl_crystal_density_diffrn 2.635
_exptl_crystal_density_method none
_exptl_crystal_description rods
_exptl_crystal_F_000 2992
_exptl_crystal_size_max 0.2
_exptl_crystal_size_mid 0.15
_exptl_crystal_size_min 0.1
_refine_diff_density_max 1.0
_refine_diff_density_min -0.99
_refine_ls_extinction_method none
_refine_ls_goodness_of_fit_ref 0.93
_refine_ls_hydrogen_treatment constr
_refine_ls_matrix_type full
_refine_ls_number_parameters 191
_refine_ls_number_reflns 5968
_refine_ls_R_factor_gt 0.0584
_refine_ls_shift/esd_mean 0.000
_refine_ls_shift/su_max 0.002
_refine_ls_structure_factor_coef F
_refine_ls_weighting_details 'w = 1/[\s^2^(F)+ 0.0008F^2^]'
_refine_ls_weighting_scheme sigma
_refine_ls_wR_factor_ref 0.0575
_reflns_number_gt 1929
_reflns_number_total 5968
_reflns_threshold_expression F>3.5\s(F)
_cod_data_source_file sx1047.cif
_cod_data_source_block III
_cod_original_cell_volume 4101.9(9)
_cod_original_sg_symbol_H-M 'C 2/c'
_cod_original_formula_sum 'C10 H20 Cu2 I3 O5 Rb1'
_cod_database_code 2007286

loop_
_symmetry_equiv_pos_as_xyz
x,y,z
-x,-y,-z
-x,y,1/2-z
x,-y,1/2+z
1/2+x,1/2+y,z
1/2-x,1/2-y,-z
1/2-x,1/2+y,1/2-z
1/2+x,1/2-y,1/2+z

loop_
_atom_site_label
_atom_site_fract_x
_atom_site_fract_y
_atom_site_fract_z
_atom_site_U_iso_or_equiv
_atom_site_adp_type
_atom_site_calc_flag
_atom_site_calc_attached_atom
I(1) .45950(10) -.25250(10) .09840(10) .0430(10) Uani d .
I(2) .59550(10) .00820(10) .25560(10) .0440(10) Uani d .
I(3) .42740(10) .11100(10) .01360(10) .0470(10) Uani d .
Cu(1) .4627(2) -.0337(3) .1602(2) .076(2) Uani d .
Cu(2) .5149(2) -.0690(3) .0707(3) .094(2) Uani d .
Rb(1) .37890(10) -.3294(2) .22000(10) .0510(10) Uani d .
O(1) .2467(6) -.330(2) .0991(11) .070(9) Uani d .
C(2) .2095(12) -.341(3) .138(2) .12(2) Uani d .
H(2A) .2054 -.4234 .1491 .080 Uiso calc R
H(2B) .1685 -.3098 .0976 .080 Uiso calc R
C(3) .236(2) -.273(3) .219(2) .12(2) Uani d .
H(3A) .2380 -.1908 .2057 .080 Uiso calc R
H(3B) .2077 -.2786 .2424 .080 Uiso calc R
O(4) .2921(11) -.307(2) .2849(15) .097(13) Uani d .
C(5) .294(2) -.383(3) .343(2) .10(2) Uani d .
H(5A) .2628 -.4433 .3118 .080 Uiso calc R
H(5B) .2829 -.3419 .3822 .080 Uiso calc R
C(6) .354(2) -.440(3) .397(2) .10(2) Uani d .
H(6A) .3861 -.3814 .4281 .080 Uiso calc R
H(6B) .3526 -.4910 .4414 .080 Uiso calc R
O(7) .3678(8) -.510(2) .3411(10) .075(9) Uani d .
C(8) .4286(11) -.554(3) .3832(15) .076(14) Uani d .
H(8A) .4371 -.5990 .4355 .080 Uiso calc R
H(8B) .4583 -.4893 .4010 .080 Uiso calc R
C(9) .4322(9) -.630(3) .317(2) .073(13) Uani d .
H(9A) .4706 -.6748 .3464 .080 Uiso calc R
H(9B) .3981 -.6861 .2943 .080 Uiso calc R
O(10) .4298(6) -.5650(15) .2468(12) .069(9) Uani d .
C(11) .4095(13) -.629(2) .164(2) .08(2) Uani d .
H(11A) .4271 -.7076 .1773 .080 Uiso calc R
H(11B) .4246 -.5881 .1296 .080 Uiso calc R
C(12) .3437(13) -.637(2) .113(2) .09(2) Uani d .
H(12A) .3322 -.6864 .0616 .080 Uiso calc R
H(12B) .3285 -.6754 .1488 .080 Uiso calc R
O(13) .3154(7) -.527(2) .0859(11) .068(9) Uani d .
C(14) .2483(11) -.530(3) .042(2) .078(15) Uani d .
H(14A) .2347 -.5671 .0797 .080 Uiso calc R
H(14B) .2315 -.5736 -.0130 .080 Uiso calc R
C(15) .2269(14) -.402(3) .024(2) .10(2) Uani d .
H(15A) .2411 -.3673 -.0140 .080 Uiso calc R
H(15B) .1819 -.4019 -.0094 .080 Uiso calc R

loop_
_atom_site_aniso_label
_atom_site_aniso_U_11
_atom_site_aniso_U_22
_atom_site_aniso_U_33
_atom_site_aniso_U_12
_atom_site_aniso_U_13
_atom_site_aniso_U_23
I(1) .0520(10) .0350(10) .0450(10) -.0040(10) .0270(10) -.0040(10)
I(2) .0500(10) .0420(10) .0470(10) -.0090(10) .0290(10) -.0040(10)
I(3) .0560(10) .0440(10) .0500(10) .0140(10) .0350(10) .0110(10)
Cu(1) .115(2) .064(2) .085(2) .001(2) .077(2) -.009(2)
Cu(2) .139(3) .064(2) .147(3) .025(2) .123(3) .028(2)
Rb(1) .0490(10) .0410(10) .0610(10) -.0070(10) .0260(10) .0070(10)
O(1) .039(9) .088(14) .068(11) .016(9) .014(9) -.002(10)
C(2) .05(2) .18(4) .09(2) .01(2) .01(2) .01(3)
C(3) .11(3) .13(3) .13(3) .05(3) .08(3) .03(3)
O(4) .13(2) .09(2) .091(15) .030(14) .068(14) .020(13)
C(5) .15(3) .11(3) .08(2) .00(2) .07(2) .01(2)
C(6) .18(3) .09(2) .05(2) -.03(2) .06(2) .00(2)
O(7) .088(12) .076(13) .062(11) -.011(11) .039(10) -.005(11)
C(8) .07(2) .10(2) .043(14) -.02(2) .012(14) .01(2)
C(9) .029(12) .10(2) .07(2) .012(14) .011(12) .03(2)
O(10) .057(10) .067(12) .091(12) .009(9) .043(10) .022(11)
C(11) .11(2) .07(2) .10(2) .04(2) .08(2) .03(2)
C(12) .09(2) .07(2) .14(3) -.04(2) .09(2) -.04(2)
O(13) .069(11) .057(12) .078(11) -.008(10) .037(10) -.014(10)
C(14) .07(2) .08(2) .06(2) -.03(2) .017(14) -.01(2)
C(15) .12(2) .09(3) .08(2) -.01(2) .05(2) .00(2)

loop_
_atom_type_symbol
_atom_type_scat_dispersion_real
_atom_type_scat_dispersion_imag
_atom_type_scat_source
C 0.002 0.002 'International Tables Vol C Tables 4.2.6.8 and 6.1.1.4'
H 0.0 0.0 'International Tables Vol C Tables 4.2.6.8 and 6.1.1.4'
Rb -1.044 2.973 'International Tables Vol C Tables 4.2.6.8 and 6.1.1.4'
Cu 0.263 1.266 'International Tables Vol C Tables 4.2.6.8 and 6.1.1.4'
I -0.726 1.812 'International Tables Vol C Tables 4.2.6.8 and 6.1.1.4'
O 0.008 0.006 'International Tables Vol C Tables 4.2.6.8 and 6.1.1.4'

loop_
_geom_angle_atom_site_label_1
_geom_angle_atom_site_label_2
_geom_angle_atom_site_label_3
_geom_angle_site_symmetry_3
_geom_angle
_geom_angle_publ_flag
Cu(1) I(1) Cu(2) . 56.00(10) no
Cu(1) I(2) Cu(2) . 50.70(10) no
Cu(1) I(2) Cu(1) 3_655 59.40(10) no
Cu(2) I(2) Cu(1) 3_655 107.30(10) no
Cu(1) I(3) Cu(2) . 53.70(10) no
Cu(1) I(3) Cu(2) 2_655 114.00(10) no
Cu(2) I(3) Cu(2) 2_655 60.3(2) no
I(1) Cu(1) I(2) . 100.20(10) no
I(1) Cu(1) I(3) . 104.00(10) no
I(2) Cu(1) I(3) . 100.20(10) no
I(1) Cu(1) I(2) 3_655 119.2(2) no
I(2) Cu(1) I(2) 3_655 116.70(10) no
I(3) Cu(1) I(2) 3_655 114.00(10) no
I(1) Cu(2) I(2) . 99.5(2) no
I(1) Cu(2) I(3) . 104.5(2) no
I(2) Cu(2) I(3) . 99.20(10) no
I(1) Cu(2) I(3) 2_655 116.70(10) no
I(2) Cu(2) I(3) 2_655 114.20(10) no
I(3) Cu(2) I(3) 2_655 119.7(2) no
C(2) O(1) C(15) . 113(2) no
O(1) C(2) C(3) . 110(3) no
C(2) C(3) O(4) . 117(3) no
C(3) O(4) C(5) . 118(3) no
O(4) C(5) C(6) . 115(4) no
C(5) C(6) O(7) . 109(2) no
C(6) O(7) C(8) . 114(2) no
O(7) C(8) C(9) . 106(2) no
C(8) C(9) O(10) . 112(2) no
C(9) O(10) C(11) . 117(2) no
O(10) C(11) C(12) . 112(3) no
C(11) C(12) O(13) . 112(2) no
C(12) O(13) C(14) . 115(2) no
O(13) C(14) C(15) . 107(2) no
O(1) C(15) C(14) . 115(2) no

loop_
_geom_bond_atom_site_label_1
_geom_bond_atom_site_label_2
_geom_bond_site_symmetry_1
_geom_bond_site_symmetry_2
_geom_bond_distance
_geom_bond_publ_flag
I(1) Cu(1) . . 2.650(4) yes
I(1) Cu(2) . . 2.633(5) yes
I(1) Rb(1) . . 3.632(3) yes
I(2) Cu(1) . . 2.872(4) yes
I(2) Cu(2) . . 2.917(4) yes
I(2) Cu(1) . 3_655 2.538(5) yes
I(3) Cu(1) . . 2.747(4) yes
I(3) Cu(2) . . 2.745(4) yes
I(3) Cu(2) . 2_655 2.529(6) yes
Cu(1) Cu(2) . . 2.480(7) yes
Cu(1) I(2) . 3_655 2.538(5) yes
Cu(1) Cu(1) . 3_655 2.697(6) yes
Cu(2) I(3) . 2_655 2.529(6) yes
Cu(2) Cu(2) . 2_655 2.657(8) yes
Rb(1) O(1) . . 2.858(13) no
Rb(1) O(4) . . 2.87(3) no
Rb(1) O(7) . . 3.01(2) no
Rb(1) O(10) . . 2.85(2) no
Rb(1) O(13) . . 3.01(2) no
O(1) C(2) . . 1.38(4) no
O(1) C(15) . . 1.39(4) no
C(2) C(3) . . 1.43(5) no
C(3) O(4) . . 1.33(3) no
O(4) C(5) . . 1.29(5) no
C(5) C(6) . . 1.45(4) no
C(6) O(7) . . 1.40(4) no
O(7) C(8) . . 1.39(3) no
C(8) C(9) . . 1.46(4) no
C(9) O(10) . . 1.39(4) no
O(10) C(11) . . 1.44(4) no
C(11) C(12) . . 1.41(4) no
C(12) O(13) . . 1.37(3) no
O(13) C(14) . . 1.43(3) no
C(14) C(15) . . 1.49(4) no
